data_4337638
loop_
_publ_author_name
'Kim, Ka Young'
'Park, Sunhong'
'Jung, Sung Ho'
'Lee, Shim Sung'
'Park, Ki-Min'
'Shinkai, Seiji'
'Jung, Jong Hwa'

_publ_section_title
;
 Geometric Change of a Thiacalix[4]arene Supramolecular Gel with Volatile
 Gases and Its Chromogenic Detection for Rapid Analysis.
;
_journal_issue 6
_journal_name_full 'Inorganic chemistry'
_journal_page_first 3004
_journal_page_last 3011
_journal_paper_doi 10.1021/ic402804p
_journal_volume 53
_journal_year 2014
_chemical_formula_moiety
;
C162 H210 Co4 N6 Na4 O48 S12, 4(H2 O)
;
_chemical_formula_sum 'C162 H218 Co4 N6 Na4 O52 S12'
_chemical_formula_weight 3793.82
_chemical_name_systematic
; 
 ? 
;
_space_group_IT_number 220
_symmetry_cell_setting cubic
_symmetry_space_group_name_Hall 'I -4bd 2c 3'
_symmetry_space_group_name_H-M 'I -4 3 d'
_atom_sites_solution_hydrogens geom
_atom_sites_solution_primary direct
_atom_sites_solution_secondary difmap
_audit_creation_method SHELXTL
_cell_angle_alpha 90.00
_cell_angle_beta 90.00
_cell_angle_gamma 90.00
_cell_formula_units_Z 4
_cell_length_a 27.236(3)
_cell_length_b 27.236(3)
_cell_length_c 27.236(3)
_cell_measurement_reflns_used 1323
_cell_measurement_temperature 173(2)
_cell_measurement_theta_max 15.77
_cell_measurement_theta_min 2.80
_cell_volume 20204(4)
_computing_cell_refinement 'Bruker APEX2'
_computing_data_collection 'Bruker APEX2'
_computing_data_reduction 'Bruker APEX2'
_computing_molecular_graphics 'Bruker SHELXTL'
_computing_publication_material 'Bruker SHELXTL'
_computing_structure_refinement 'Bruker SHELXTL'
_computing_structure_solution 'Bruker SHELXTL'
_diffrn_ambient_temperature 173(2)
_diffrn_measured_fraction_theta_full 0.999
_diffrn_measured_fraction_theta_max 0.999
_diffrn_measurement_device_type 'Bruker APEX-II CCD'
_diffrn_measurement_method '\f and \w scans'
_diffrn_radiation_monochromator graphite
_diffrn_radiation_source 'fine-focus sealed tube'
_diffrn_radiation_type MoK\a
_diffrn_radiation_wavelength 0.71073
_diffrn_reflns_av_R_equivalents 0.0860
_diffrn_reflns_av_sigmaI/netI 0.0780
_diffrn_reflns_limit_h_max 33
_diffrn_reflns_limit_h_min -1
_diffrn_reflns_limit_k_max 24
_diffrn_reflns_limit_k_min -24
_diffrn_reflns_limit_l_max 16
_diffrn_reflns_limit_l_min -32
_diffrn_reflns_number 15107
_diffrn_reflns_theta_full 25.99
_diffrn_reflns_theta_max 25.99
_diffrn_reflns_theta_min 2.11
_exptl_absorpt_coefficient_mu 0.528
_exptl_absorpt_correction_T_max 0.8948
_exptl_absorpt_correction_T_min 0.8321
_exptl_absorpt_correction_type multi-scan
_exptl_absorpt_process_details SADABS
_exptl_crystal_colour purple
_exptl_crystal_density_diffrn 1.247
_exptl_crystal_density_method 'not measured'
_exptl_crystal_description Block
_exptl_crystal_F_000 7968
_exptl_crystal_size_max 0.36
_exptl_crystal_size_mid 0.29
_exptl_crystal_size_min 0.22
_refine_diff_density_max 0.852
_refine_diff_density_min -0.453
_refine_diff_density_rms 0.109
_refine_ls_abs_structure_details 'Flack H D (1983), Acta Cryst. A39, 876-881'
_refine_ls_abs_structure_Flack -0.02(6)
_refine_ls_extinction_method none
_refine_ls_goodness_of_fit_ref 1.022
_refine_ls_hydrogen_treatment constr
_refine_ls_matrix_type full
_refine_ls_number_parameters 197
_refine_ls_number_reflns 3309
_refine_ls_number_restraints 45
_refine_ls_restrained_S_all 1.030
_refine_ls_R_factor_all 0.1478
_refine_ls_R_factor_gt 0.0918
_refine_ls_shift/su_max 0.000
_refine_ls_shift/su_mean 0.000
_refine_ls_structure_factor_coef Fsqd
_refine_ls_weighting_details 'calc w=1/[\s^2^(Fo^2^)+(0.1945P)^2^+0.0000P] where P=(Fo^2^+2Fc^2^)/3'
_refine_ls_weighting_scheme calc
_refine_ls_wR_factor_gt 0.2444
_refine_ls_wR_factor_ref 0.3012
_reflns_number_gt 1886
_reflns_number_total 3309
_reflns_threshold_expression >2sigma(I)
_cod_data_source_file ic402804p_si_001.cif
_cod_data_source_block red
_cod_depositor_comments
;
 Removing the '_symmetry_space_group_name_h-mall' data item since it was not
 found in the core CIF dictionary and the same information was already provided
 in the official space group data items. No information was lost by removing
 this data item.

 Antanas Vaitkus,
 2017-03-06

The following automatic conversions were performed:

'_symmetry_cell_setting' value 'Cubic' changed to 'cubic' according
to
/usr/data/users/saulius/crontab/automatic-downloads/current/ACS/lib/dictionaries/cif_core.dic
dictionary named 'cif_core.dic' version 2.4.2 from 2011-04-26.

Automatic conversion script
Id: cif_fix_values 2281 2013-09-26 08:29:07Z andrius 
;
_cod_original_sg_symbol_H-M I-43d
_cod_database_code 4337638

loop_
_symmetry_equiv_pos_as_xyz
'x, y, z'
'-x+1/2, -y, z+1/2'
'-x, y+1/2, -z+1/2'
'x+1/2, -y+1/2, -z'
'z, x, y'
'z+1/2, -x+1/2, -y'
'-z+1/2, -x, y+1/2'
'-z, x+1/2, -y+1/2'
'y, z, x'
'-y, z+1/2, -x+1/2'
'y+1/2, -z+1/2, -x'
'-y+1/2, -z, x+1/2'
'y+1/4, x+1/4, z+1/4'
'-y+1/4, -x+3/4, z+3/4'
'y+3/4, -x+1/4, -z+3/4'
'-y+3/4, x+3/4, -z+1/4'
'x+1/4, z+1/4, y+1/4'
'-x+3/4, z+3/4, -y+1/4'
'-x+1/4, -z+3/4, y+3/4'
'x+3/4, -z+1/4, -y+3/4'
'z+1/4, y+1/4, x+1/4'
'z+3/4, -y+1/4, -x+3/4'
'-z+3/4, y+3/4, -x+1/4'
'-z+1/4, -y+3/4, x+3/4'
'x+1/2, y+1/2, z+1/2'
'-x+1, -y+1/2, z+1'
'-x+1/2, y+1, -z+1'
'x+1, -y+1, -z+1/2'
'z+1/2, x+1/2, y+1/2'
'z+1, -x+1, -y+1/2'
'-z+1, -x+1/2, y+1'
'-z+1/2, x+1, -y+1'
'y+1/2, z+1/2, x+1/2'
'-y+1/2, z+1, -x+1'
'y+1, -z+1, -x+1/2'
'-y+1, -z+1/2, x+1'
'y+3/4, x+3/4, z+3/4'
'-y+3/4, -x+5/4, z+5/4'
'y+5/4, -x+3/4, -z+5/4'
'-y+5/4, x+5/4, -z+3/4'
'x+3/4, z+3/4, y+3/4'
'-x+5/4, z+5/4, -y+3/4'
'-x+3/4, -z+5/4, y+5/4'
'x+5/4, -z+3/4, -y+5/4'
'z+3/4, y+3/4, x+3/4'
'z+5/4, -y+3/4, -x+5/4'
'-z+5/4, y+5/4, -x+3/4'
'-z+3/4, -y+5/4, x+5/4'

loop_
_atom_site_label
_atom_site_type_symbol
_atom_site_fract_x
_atom_site_fract_y
_atom_site_fract_z
_atom_site_U_iso_or_equiv
_atom_site_adp_type
_atom_site_occupancy
_atom_site_symmetry_multiplicity
_atom_site_calc_flag
_atom_site_refinement_flags
_atom_site_disorder_assembly
_atom_site_disorder_group
Co1 Co 0.09832(6) -0.09832(6) 0.40168(6) 0.0759(7) Uani 1 3 d S . .
Na1 Na 0.2500 0.0310(3) 0.5000 0.0691(17) Uani 0.67 2 d SP . .
O1 O 0.1127(4) -0.0283(3) 0.4204(3) 0.118(3) Uani 1 1 d U A .
O2 O 0.1854(4) -0.0199(3) 0.4540(4) 0.123(3) Uani 1 1 d U A .
O3 O 0.1756(2) 0.07997(19) 0.4564(2) 0.0691(16) Uani 1 1 d . . .
S1 S 0.11080(7) 0.12648(9) 0.53729(9) 0.0725(7) Uani 1 1 d . . .
C1 C 0.1442(4) -0.0009(4) 0.4327(4) 0.092(3) Uani 1 1 d . . .
C2 C 0.1359(5) 0.0502(4) 0.4384(6) 0.110(4) Uani 1 1 d . A .
H2A H 0.1077 0.0544 0.4610 0.132 Uiso 1 1 calc R . .
H2B H 0.1258 0.0635 0.4061 0.132 Uiso 1 1 calc R . .
C3 C 0.1657(2) 0.1291(3) 0.4504(3) 0.0548(18) Uani 1 1 d . . .
C4 C 0.1372(3) 0.1545(3) 0.4858(3) 0.0527(17) Uani 1 1 d . . .
C5 C 0.1823(3) 0.1542(3) 0.4096(3) 0.0542(17) Uani 1 1 d . . .
C6 C 0.1699(3) 0.2032(3) 0.4023(3) 0.061(2) Uani 1 1 d . . .
H6 H 0.1816 0.2196 0.3738 0.073 Uiso 1 1 calc R . .
C7 C 0.1404(3) 0.2294(3) 0.4361(3) 0.064(2) Uani 1 1 d . . .
C8 C 0.1260(3) 0.2041(3) 0.4770(3) 0.064(2) Uani 1 1 d . . .
H8 H 0.1072 0.2211 0.5009 0.076 Uiso 1 1 calc R . .
C9 C 0.1271(4) 0.2827(3) 0.4266(4) 0.086(3) Uani 1 1 d . . .
C10 C 0.0940(7) 0.3026(7) 0.4646(7) 0.161(7) Uani 1 1 d U . .
H10A H 0.1069 0.2946 0.4972 0.242 Uiso 1 1 calc R . .
H10B H 0.0612 0.2881 0.4608 0.242 Uiso 1 1 calc R . .
H10C H 0.0917 0.3384 0.4610 0.242 Uiso 1 1 calc R . .
C11 C 0.1733(6) 0.3132(4) 0.4314(6) 0.118(4) Uani 1 1 d . . .
H11A H 0.1861 0.3104 0.4649 0.177 Uiso 1 1 calc R . .
H11B H 0.1656 0.3476 0.4243 0.177 Uiso 1 1 calc R . .
H11C H 0.1980 0.3013 0.4081 0.177 Uiso 1 1 calc R . .
C12 C 0.1082(6) 0.2904(5) 0.3761(6) 0.124(5) Uani 1 1 d . . .
H12A H 0.1333 0.2805 0.3522 0.186 Uiso 1 1 calc R . .
H12B H 0.1004 0.3252 0.3714 0.186 Uiso 1 1 calc R . .
H12C H 0.0785 0.2707 0.3712 0.186 Uiso 1 1 calc R . .
O4 O 0.1681(4) -0.1271(5) 0.4121(6) 0.183(6) Uani 0.50 1 d PD A 1
N1 N 0.2231(5) -0.1679(7) 0.4563(4) 0.115(7) Uani 0.50 1 d PD A 1
C13 C 0.1827(7) -0.1358(10) 0.4506(7) 0.123(9) Uani 0.50 1 d PDU A 1
H13 H 0.1676 -0.1216 0.4786 0.148 Uiso 0.50 1 calc PR A 1
C14 C 0.2396(12) -0.1973(13) 0.4167(6) 0.160(13) Uani 0.50 1 d PDU A 1
H14A H 0.2161 -0.1952 0.3895 0.240 Uiso 0.50 1 calc PR A 1
H14B H 0.2423 -0.2315 0.4275 0.240 Uiso 0.50 1 calc PR A 1
H14C H 0.2718 -0.1856 0.4057 0.240 Uiso 0.50 1 calc PR A 1
C15 C 0.2500 -0.1670(10) 0.5000 0.203(13) Uani 0.50 1 d PDU A 1
H15A H 0.2749 -0.1929 0.4993 0.304 Uiso 0.50 1 calc PR A 1
H15B H 0.2278 -0.1724 0.5278 0.304 Uiso 0.50 1 calc PR A 1
H15C H 0.2661 -0.1350 0.5035 0.304 Uiso 0.50 1 calc PR A 1
O1W O 0.1681(4) -0.1271(5) 0.4121(6) 0.183(6) Uani 0.50 1 d P A 2
O2W O 0.2258(11) -0.2258(11) 0.2742(11) 0.31(2) Uani 1 3 d S . .

loop_
_atom_site_aniso_label
_atom_site_aniso_U_11
_atom_site_aniso_U_22
_atom_site_aniso_U_33
_atom_site_aniso_U_23
_atom_site_aniso_U_13
_atom_site_aniso_U_12
Co1 0.0759(7) 0.0759(7) 0.0759(7) 0.0121(7) -0.0121(7) -0.0121(7)
Na1 0.060(4) 0.063(4) 0.084(5) 0.000 -0.013(3) 0.000
O1 0.121(4) 0.106(4) 0.127(5) -0.006(4) -0.013(4) -0.022(4)
O2 0.123(5) 0.104(4) 0.143(5) -0.009(4) 0.001(4) -0.001(4)
O3 0.065(4) 0.051(3) 0.091(4) 0.002(3) -0.010(3) 0.008(2)
S1 0.0494(11) 0.0805(15) 0.0877(16) 0.0234(12) 0.0110(10) 0.0047(10)
C1 0.077(7) 0.094(8) 0.107(8) -0.007(6) 0.006(6) -0.013(6)
C2 0.119(9) 0.049(6) 0.163(11) 0.007(6) -0.028(8) -0.019(6)
C3 0.045(4) 0.053(4) 0.066(5) 0.006(4) -0.014(3) 0.004(3)
C4 0.047(4) 0.054(4) 0.057(4) 0.006(3) -0.011(3) 0.008(3)
C5 0.056(4) 0.055(4) 0.052(4) 0.005(3) -0.012(3) 0.008(3)
C6 0.071(5) 0.050(4) 0.061(4) 0.014(4) -0.010(4) 0.003(4)
C7 0.065(5) 0.055(5) 0.071(5) 0.007(4) -0.005(4) 0.015(4)
C8 0.057(5) 0.058(5) 0.076(5) -0.005(4) 0.003(4) 0.011(3)
C9 0.109(8) 0.048(5) 0.101(7) 0.012(5) 0.005(6) 0.018(5)
C10 0.166(8) 0.153(8) 0.165(8) 0.005(5) 0.012(5) 0.015(5)
C11 0.142(12) 0.065(6) 0.147(12) 0.008(7) -0.021(9) -0.001(7)
C12 0.154(13) 0.074(7) 0.143(11) 0.033(7) -0.035(10) 0.023(7)
O4 0.112(8) 0.166(10) 0.272(17) 0.073(12) 0.008(10) 0.034(7)
N1 0.069(11) 0.121(16) 0.156(19) 0.016(13) -0.016(12) 0.005(10)
C13 0.123(10) 0.121(10) 0.124(10) -0.001(5) 0.001(5) -0.002(5)
C14 0.159(13) 0.160(13) 0.161(13) -0.002(5) 0.002(5) 0.006(5)
C15 0.202(14) 0.200(14) 0.206(14) 0.000 -0.003(5) 0.000
O1W 0.112(8) 0.166(10) 0.272(17) 0.073(12) 0.008(10) 0.034(7)
O2W 0.31(2) 0.31(2) 0.31(2) 0.10(3) -0.10(3) -0.10(3)

loop_
_atom_type_symbol
_atom_type_description
_atom_type_scat_dispersion_real
_atom_type_scat_dispersion_imag
_atom_type_scat_source
C C 0.0033 0.0016 'International Tables Vol C Tables 4.2.6.8 and 6.1.1.4'
H H 0.0000 0.0000 'International Tables Vol C Tables 4.2.6.8 and 6.1.1.4'
N N 0.0061 0.0033 'International Tables Vol C Tables 4.2.6.8 and 6.1.1.4'
O O 0.0106 0.0060 'International Tables Vol C Tables 4.2.6.8 and 6.1.1.4'
Na Na 0.0362 0.0249 'International Tables Vol C Tables 4.2.6.8 and 6.1.1.4'
S S 0.1246 0.1234 'International Tables Vol C Tables 4.2.6.8 and 6.1.1.4'
Co Co 0.3494 0.9721 'International Tables Vol C Tables 4.2.6.8 and 6.1.1.4'

loop_
_geom_angle_atom_site_label_1
_geom_angle_atom_site_label_2
_geom_angle_atom_site_label_3
_geom_angle
_geom_angle_site_symmetry_1
_geom_angle_site_symmetry_3
O1 Co1 O1 89.6(4) . 10_545
O1 Co1 O1 89.6(4) . 7
O1 Co1 O1 89.6(4) 10_545 7
O1 Co1 O4 98.4(5) . .
O1 Co1 O4 171.9(5) 10_545 .
O1 Co1 O4 91.7(5) 7 .
O1 Co1 O1W 171.9(5) . 7
O1 Co1 O1W 91.7(5) 10_545 7
O1 Co1 O1W 98.4(5) 7 7
O4 Co1 O1W 80.2(7) . 7
O1 Co1 O4 171.9(5) . 7
O1 Co1 O4 91.7(5) 10_545 7
O1 Co1 O4 98.4(5) 7 7
O4 Co1 O4 80.2(7) . 7
O1W Co1 O4 0.0(9) 7 7
O1 Co1 O1W 91.7(5) . 10_545
O1 Co1 O1W 98.4(5) 10_545 10_545
O1 Co1 O1W 171.9(5) 7 10_545
O4 Co1 O1W 80.2(7) . 10_545
O1W Co1 O1W 80.2(7) 7 10_545
O4 Co1 O1W 80.2(7) 7 10_545
O1 Co1 O4 91.7(5) . 10_545
O1 Co1 O4 98.4(5) 10_545 10_545
O1 Co1 O4 171.9(5) 7 10_545
O4 Co1 O4 80.2(7) . 10_545
O1W Co1 O4 80.2(7) 7 10_545
O4 Co1 O4 80.2(7) 7 10_545
O1W Co1 O4 0.0(7) 10_545 10_545
O2 Na1 O2 114.6(5) . 27_545
O2 Na1 O3 62.5(2) . .
O2 Na1 O3 174.7(3) 27_545 .
O2 Na1 O3 174.7(3) . 27_545
O2 Na1 O3 62.5(2) 27_545 27_545
O3 Na1 O3 120.8(3) . 27_545
C1 O1 Co1 144.0(10) . .
C1 O2 Na1 124.4(7) . .
C3 O3 C2 111.2(7) . .
C3 O3 Na1 132.8(5) . .
C2 O3 Na1 115.9(5) . .
C4 S1 C5 105.7(3) . 22_455
O1 C1 O2 118.4(11) . .
O1 C1 C2 122.1(12) . .
O2 C1 C2 117.3(11) . .
C1 C2 O3 118.0(11) . .
O3 C3 C5 120.9(7) . .
O3 C3 C4 120.2(7) . .
C5 C3 C4 118.9(7) . .
C8 C4 C3 118.2(7) . .
C8 C4 S1 117.8(6) . .
C3 C4 S1 123.8(6) . .
C3 C5 C6 120.7(8) . .
C3 C5 S1 121.5(6) . 48_544
C6 C5 S1 117.2(6) . 48_544
C5 C6 C7 121.9(8) . .
C8 C7 C6 116.1(7) . .
C8 C7 C9 123.5(8) . .
C6 C7 C9 120.4(8) . .
C7 C8 C4 124.1(7) . .
C10 C9 C12 112.6(13) . .
C10 C9 C11 104.2(11) . .
C12 C9 C11 106.9(11) . .
C10 C9 C7 112.2(11) . .
C12 C9 C7 112.2(9) . .
C11 C9 C7 108.2(9) . .
C13 O4 Co1 121.3(11) . .
C15 N1 C13 119.4(8) . .
C15 N1 C14 119.4(9) . .
C13 N1 C14 120.9(13) . .
O4 C13 N1 119.9(16) . .

loop_
_geom_bond_atom_site_label_1
_geom_bond_atom_site_label_2
_geom_bond_distance
_geom_bond_site_symmetry_2
Co1 O1 2.012(9) .
Co1 O1 2.012(9) 10_545
Co1 O1 2.012(9) 7
Co1 O4 2.075(11) .
Co1 O1W 2.075(11) 7
Co1 O4 2.075(11) 7
Co1 O1W 2.075(11) 10_545
Co1 O4 2.075(11) 10_545
Na1 O2 2.568(11) .
Na1 O2 2.568(11) 27_545
Na1 O3 2.701(6) .
Na1 O3 2.701(6) 27_545
O1 C1 1.187(13) .
O2 C1 1.364(15) .
O3 C3 1.375(10) .
O3 C2 1.439(13) .
S1 C4 1.752(8) .
S1 C5 1.777(8) 22_455
C1 C2 1.418(16) .
C3 C5 1.381(12) .
C3 C4 1.416(11) .
C4 C8 1.406(10) .
C5 C6 1.391(11) .
C5 S1 1.777(8) 48_544
C6 C7 1.413(12) .
C7 C8 1.367(12) .
C7 C9 1.517(11) .
C9 C10 1.479(19) .
C9 C12 1.485(18) .
C9 C11 1.512(17) .
O4 C13 1.146(4) .
N1 C15 1.399(7) .
N1 C13 1.414(9) .
N1 C14 1.417(10) .
